data_7130182
loop_
_publ_author_name
'Batabyal, Monojit'
'Jain, Saket'
'Upadhyay, Aditya'
'Raju, Saravanan'
'Kumar, Sangit'

_publ_section_title
;
 A base-free copper-assisted synthesis of C2-symmetric spirotelluranes and
 biaryls based on divergent stoichiometry of Na2Te
;
_journal_name_full 'Chemical Communications'
_journal_paper_doi 10.1039/D2CC02181A
_journal_year 2022
_chemical_formula_sum 'C14 H9 Cl2 N O Te0.5'
_chemical_formula_weight 341.92
_space_group_crystal_system orthorhombic
_space_group_IT_number 60
_space_group_name_Hall '-P 2n 2ab'
_space_group_name_H-M_alt 'P b c n'
_atom_sites_solution_hydrogens geom
_audit_creation_method SHELXL-2018/3
_audit_update_record
;
2022-03-08 deposited with the CCDC.	2022-05-23 downloaded from the CCDC.
;
_cell_angle_alpha 90
_cell_angle_beta 90
_cell_angle_gamma 90
_cell_formula_units_Z 8
_cell_length_a 14.5391(13)
_cell_length_b 14.2888(13)
_cell_length_c 12.0108(12)
_cell_measurement_reflns_used 9960
_cell_measurement_temperature 140(2)
_cell_measurement_theta_max 30.04
_cell_measurement_theta_min 2.62
_cell_volume 2495.2(4)
_computing_cell_refinement 'Bruker SAINT'
_computing_data_collection 'Bruker APEX2'
_computing_data_reduction 'Bruker SAINT'
_computing_molecular_graphics 'Bruker SHELXTL'
_computing_publication_material 'Bruker SHELXTL'
_computing_structure_refinement 'SHELXL-2018/3 (Sheldrick, 2018)'
_computing_structure_solution 'SHELXT 2018/2 (Sheldrick, 2018)'
_diffrn_ambient_temperature 140(2)
_diffrn_measured_fraction_theta_full 0.991
_diffrn_measured_fraction_theta_max 0.992
_diffrn_measurement_device_type 'Bruker APEX-II CCD'
_diffrn_measurement_method '\f and \w scans'
_diffrn_radiation_type MoK\a
_diffrn_radiation_wavelength 0.71073
_diffrn_reflns_av_R_equivalents 0.0752
_diffrn_reflns_av_unetI/netI 0.0361
_diffrn_reflns_Laue_measured_fraction_full 0.991
_diffrn_reflns_Laue_measured_fraction_max 0.992
_diffrn_reflns_limit_h_max 20
_diffrn_reflns_limit_h_min -16
_diffrn_reflns_limit_k_max 19
_diffrn_reflns_limit_k_min -20
_diffrn_reflns_limit_l_max 16
_diffrn_reflns_limit_l_min -16
_diffrn_reflns_number 40257
_diffrn_reflns_point_group_measured_fraction_full 0.991
_diffrn_reflns_point_group_measured_fraction_max 0.992
_diffrn_reflns_theta_full 25.242
_diffrn_reflns_theta_max 30.083
_diffrn_reflns_theta_min 3.392
_exptl_absorpt_coefficient_mu 1.653
_exptl_absorpt_correction_type none
_exptl_crystal_colour YELLOW
_exptl_crystal_density_diffrn 1.820
_exptl_crystal_description BLOCK
_exptl_crystal_F_000 1344
_exptl_crystal_size_max 0.032
_exptl_crystal_size_mid 0.027
_exptl_crystal_size_min 0.024
_refine_diff_density_max 1.822
_refine_diff_density_min -0.881
_refine_diff_density_rms 0.115
_refine_ls_extinction_method none
_refine_ls_goodness_of_fit_ref 1.105
_refine_ls_hydrogen_treatment constr
_refine_ls_matrix_type full
_refine_ls_number_parameters 168
_refine_ls_number_reflns 3648
_refine_ls_number_restraints 0
_refine_ls_restrained_S_all 1.105
_refine_ls_R_factor_all 0.0417
_refine_ls_R_factor_gt 0.0334
_refine_ls_shift/su_max 0.001
_refine_ls_shift/su_mean 0.000
_refine_ls_structure_factor_coef Fsqd
_refine_ls_weighting_details 'w=1/[\s^2^(Fo^2^)+(0.0291P)^2^+3.0637P] where P=(Fo^2^+2Fc^2^)/3'
_refine_ls_weighting_scheme calc
_refine_ls_wR_factor_gt 0.0779
_refine_ls_wR_factor_ref 0.0833
_reflns_Friedel_coverage 0.000
_reflns_number_gt 3026
_reflns_number_total 3648
_reflns_threshold_expression 'I > 2\s(I)'
_cod_data_source_file d2cc02181a2.cif
_cod_data_source_block shelx_CCDC4
_cod_original_formula_sum 'C14 H9 Cl2 N O Te0.50'
_cod_database_code 7130182
_shelx_shelxl_version_number 2018/3
_shelx_space_group_comment
;
The symmetry employed for this shelxl refinement is uniquely defined
by the following loop, which should always be used as a source of
symmetry information in preference to the above space-group names.
They are only intended as comments.
;

loop_
_space_group_symop_operation_xyz
'x, y, z'
'-x+1/2, -y+1/2, z+1/2'
'-x, y, -z+1/2'
'x+1/2, -y+1/2, -z'
'-x, -y, -z'
'x-1/2, y-1/2, -z-1/2'
'x, -y, z-1/2'
'-x-1/2, y-1/2, z'

loop_
_atom_site_label
_atom_site_type_symbol
_atom_site_fract_x
_atom_site_fract_y
_atom_site_fract_z
_atom_site_U_iso_or_equiv
_atom_site_adp_type
_atom_site_occupancy
_atom_site_site_symmetry_order
_atom_site_calc_flag
_atom_site_refinement_flags_posn
_atom_site_refinement_flags_adp
_atom_site_refinement_flags_occupancy
_atom_site_disorder_assembly
_atom_site_disorder_group
Te1 Te 0.500000 0.53105(2) 0.250000 0.01898(7) Uani 1 2 d S T P . .
Cl1 Cl 0.03843(5) 0.36578(7) 0.39520(7) 0.0511(2) Uani 1 1 d . . . . .
O1 O 0.41007(12) 0.60110(14) 0.57489(14) 0.0297(4) Uani 1 1 d . . . . .
N1 N 0.40289(13) 0.55406(15) 0.38974(15) 0.0210(4) Uani 1 1 d . . . . .
C1 C 0.57432(16) 0.62455(16) 0.35115(19) 0.0214(4) Uani 1 1 d . . . . .
C2 C 0.65834(16) 0.66496(18) 0.3247(2) 0.0253(5) Uani 1 1 d . . . . .
H2 H 0.685709 0.655092 0.253862 0.030 Uiso 1 1 calc R U . . .
C3 C 0.70151(17) 0.72027(18) 0.4044(2) 0.0276(5) Uani 1 1 d . . . . .
H3 H 0.758777 0.748999 0.387609 0.033 Uiso 1 1 calc R U . . .
C4 C 0.66182(18) 0.73394(18) 0.5083(2) 0.0289(5) Uani 1 1 d . . . . .
H4 H 0.692338 0.771385 0.562227 0.035 Uiso 1 1 calc R U . . .
C5 C 0.57793(17) 0.69322(17) 0.5337(2) 0.0259(5) Uani 1 1 d . . . . .
H5 H 0.550819 0.702611 0.604802 0.031 Uiso 1 1 calc R U . . .
C6 C 0.53371(16) 0.63849(16) 0.45433(19) 0.0216(4) Uani 1 1 d . . . . .
C7 C 0.44222(16) 0.59649(16) 0.47966(18) 0.0220(4) Uani 1 1 d . . . . .
C8 C 0.31532(15) 0.51099(17) 0.39365(19) 0.0216(4) Uani 1 1 d . . . . .
C9 C 0.25222(18) 0.52636(18) 0.4795(2) 0.0279(5) Uani 1 1 d . . . . .
H9 H 0.267671 0.567199 0.538996 0.034 Uiso 1 1 calc R U . . .
C10 C 0.16750(19) 0.4826(2) 0.4783(2) 0.0331(6) Uani 1 1 d . . . . .
H10 H 0.125265 0.493175 0.537318 0.040 Uiso 1 1 calc R U . . .
C11 C 0.14387(18) 0.4237(2) 0.3923(2) 0.0310(5) Uani 1 1 d . . . . .
C12 C 0.20326(18) 0.40968(19) 0.3049(2) 0.0308(5) Uani 1 1 d . . . . .
H12 H 0.185932 0.370791 0.244249 0.037 Uiso 1 1 calc R U . . .
C13 C 0.28882(17) 0.45283(19) 0.3059(2) 0.0278(5) Uani 1 1 d . . . . .
H13 H 0.330105 0.442584 0.245862 0.033 Uiso 1 1 calc R U . . .
Cl1S Cl 0.09710(6) 0.65213(8) 0.22332(8) 0.0544(2) Uani 1 1 d . . . . .
C1S C 0.0083(5) 0.5959(6) 0.2947(6) 0.106(2) Uani 1 1 d . . . . .
H1S H 0.016822 0.537808 0.340000 0.127 Uiso 1 1 calc R U . . .

loop_
_atom_site_aniso_label
_atom_site_aniso_U_11
_atom_site_aniso_U_22
_atom_site_aniso_U_33
_atom_site_aniso_U_23
_atom_site_aniso_U_13
_atom_site_aniso_U_12
Te1 0.01820(11) 0.02398(12) 0.01476(11) 0.000 0.00199(7) 0.000
Cl1 0.0361(4) 0.0689(5) 0.0482(4) -0.0048(4) 0.0096(3) -0.0264(4)
O1 0.0303(9) 0.0427(10) 0.0162(8) -0.0023(7) 0.0051(7) -0.0035(8)
N1 0.0188(8) 0.0293(10) 0.0149(8) -0.0007(7) 0.0033(7) -0.0011(8)
C1 0.0215(10) 0.0238(10) 0.0188(10) -0.0008(8) -0.0014(8) 0.0006(8)
C2 0.0228(11) 0.0312(12) 0.0219(11) -0.0001(9) 0.0024(9) -0.0007(9)
C3 0.0237(11) 0.0292(12) 0.0301(12) 0.0001(10) -0.0001(9) -0.0039(9)
C4 0.0309(12) 0.0301(13) 0.0258(12) -0.0029(10) -0.0052(10) -0.0021(10)
C5 0.0293(12) 0.0284(12) 0.0200(10) -0.0010(9) -0.0009(9) 0.0007(10)
C6 0.0222(10) 0.0243(11) 0.0182(10) 0.0010(8) 0.0005(8) 0.0023(9)
C7 0.0245(10) 0.0254(11) 0.0161(10) 0.0006(8) 0.0027(8) 0.0007(9)
C8 0.0200(10) 0.0259(11) 0.0189(10) 0.0023(8) 0.0018(8) -0.0001(9)
C9 0.0253(12) 0.0367(14) 0.0218(11) -0.0026(9) 0.0050(10) -0.0012(10)
C10 0.0245(12) 0.0504(17) 0.0245(12) -0.0008(11) 0.0086(10) -0.0046(11)
C11 0.0237(11) 0.0367(14) 0.0327(13) 0.0029(11) 0.0043(10) -0.0076(10)
C12 0.0288(12) 0.0353(13) 0.0282(13) -0.0049(10) 0.0010(10) -0.0061(11)
C13 0.0233(11) 0.0376(13) 0.0225(12) -0.0056(10) 0.0049(9) -0.0039(10)
Cl1S 0.0327(4) 0.0820(7) 0.0483(4) -0.0154(4) 0.0091(3) -0.0094(4)
C1S 0.096(4) 0.119(5) 0.103(5) 0.017(4) -0.003(4) 0.011(4)

loop_
_atom_type_symbol
_atom_type_description
_atom_type_scat_dispersion_real
_atom_type_scat_dispersion_imag
_atom_type_scat_source
C C 0.0033 0.0016 'International Tables Vol C Tables 4.2.6.8 and 6.1.1.4'
H H 0.0000 0.0000 'International Tables Vol C Tables 4.2.6.8 and 6.1.1.4'
Cl Cl 0.1484 0.1585 'International Tables Vol C Tables 4.2.6.8 and 6.1.1.4'
N N 0.0061 0.0033 'International Tables Vol C Tables 4.2.6.8 and 6.1.1.4'
O O 0.0106 0.0060 'International Tables Vol C Tables 4.2.6.8 and 6.1.1.4'
Te Te -0.5308 1.6751 'International Tables Vol C Tables 4.2.6.8 and 6.1.1.4'

loop_
_geom_angle_atom_site_label_1
_geom_angle_atom_site_label_2
_geom_angle_atom_site_label_3
_geom_angle
_geom_angle_site_symmetry_1
_geom_angle_site_symmetry_3
_geom_angle_publ_flag
C1 Te1 C1 101.18(13) 3_655 . ?
C1 Te1 N1 78.22(8) 3_655 3_655 ?
C1 Te1 N1 90.91(8) . 3_655 ?
C1 Te1 N1 90.91(8) 3_655 . ?
C1 Te1 N1 78.22(8) . . ?
N1 Te1 N1 162.95(11) 3_655 . ?
C7 N1 C8 122.97(19) . . ?
C7 N1 Te1 113.47(14) . . ?
C8 N1 Te1 122.24(15) . . ?
C6 C1 C2 121.3(2) . . ?
C6 C1 Te1 112.85(17) . . ?
C2 C1 Te1 125.73(17) . . ?
C1 C2 C3 118.4(2) . . ?
C1 C2 H2 120.8 . . ?
C3 C2 H2 120.8 . . ?
C4 C3 C2 120.7(2) . . ?
C4 C3 H3 119.6 . . ?
C2 C3 H3 119.6 . . ?
C5 C4 C3 120.3(2) . . ?
C5 C4 H4 119.8 . . ?
C3 C4 H4 119.8 . . ?
C4 C5 C6 119.5(2) . . ?
C4 C5 H5 120.3 . . ?
C6 C5 H5 120.3 . . ?
C1 C6 C5 119.8(2) . . ?
C1 C6 C7 120.3(2) . . ?
C5 C6 C7 119.9(2) . . ?
O1 C7 N1 126.7(2) . . ?
O1 C7 C6 120.3(2) . . ?
N1 C7 C6 113.04(18) . . ?
C13 C8 C9 118.0(2) . . ?
C13 C8 N1 118.8(2) . . ?
C9 C8 N1 123.2(2) . . ?
C10 C9 C8 120.5(2) . . ?
C10 C9 H9 119.8 . . ?
C8 C9 H9 119.8 . . ?
C11 C10 C9 120.5(2) . . ?
C11 C10 H10 119.8 . . ?
C9 C10 H10 119.8 . . ?
C12 C11 C10 120.4(2) . . ?
C12 C11 Cl1 119.9(2) . . ?
C10 C11 Cl1 119.7(2) . . ?
C11 C12 C13 119.4(2) . . ?
C11 C12 H12 120.3 . . ?
C13 C12 H12 120.3 . . ?
C12 C13 C8 121.2(2) . . ?
C12 C13 H13 119.4 . . ?
C8 C13 H13 119.4 . . ?
C1S Cl1S C1S 36.8(4) 3 . ?
C1S C1S Cl1S 71.7(6) 3 3 ?
C1S C1S Cl1S 71.6(6) 3 . ?
Cl1S C1S Cl1S 112.1(4) 3 . ?
C1S C1S H1S 123.9 3 . ?
Cl1S C1S H1S 123.9 3 . ?
Cl1S C1S H1S 123.9 . . ?

loop_
_geom_bond_atom_site_label_1
_geom_bond_atom_site_label_2
_geom_bond_distance
_geom_bond_site_symmetry_2
_geom_bond_publ_flag
Te1 C1 2.104(2) 3_655 ?
Te1 C1 2.104(2) . ?
Te1 N1 2.2178(18) 3_655 ?
Te1 N1 2.2178(18) . ?
Cl1 C11 1.743(3) . ?
O1 C7 1.237(3) . ?
N1 C7 1.364(3) . ?
N1 C8 1.415(3) . ?
C1 C6 1.387(3) . ?
C1 C2 1.388(3) . ?
C2 C3 1.391(3) . ?
C2 H2 0.9500 . ?
C3 C4 1.388(4) . ?
C3 H3 0.9500 . ?
C4 C5 1.385(4) . ?
C4 H4 0.9500 . ?
C5 C6 1.391(3) . ?
C5 H5 0.9500 . ?
C6 C7 1.491(3) . ?
C8 C13 1.396(3) . ?
C8 C9 1.397(3) . ?
C9 C10 1.382(4) . ?
C9 H9 0.9500 . ?
C10 C11 1.376(4) . ?
C10 H10 0.9500 . ?
C11 C12 1.374(4) . ?
C12 C13 1.389(4) . ?
C12 H12 0.9500 . ?
C13 H13 0.9500 . ?
Cl1S C1S 1.744(7) 3 ?
Cl1S C1S 1.745(7) . ?
C1S C1S 1.100(13) 3 ?
C1S H1S 1.0000 . ?

loop_
_geom_hbond_atom_site_label_D
_geom_hbond_atom_site_label_H
_geom_hbond_atom_site_label_A
_geom_hbond_distance_DH
_geom_hbond_distance_HA
_geom_hbond_distance_DA
_geom_hbond_angle_DHA
_geom_hbond_site_symmetry_A
_geom_hbond_publ_flag
C9 H9 O1 0.95 2.17 2.779(3) 120.8 . yes
C13 H13 O1 0.95 2.44 3.377(3) 168.4 7_565 yes
C1S H1S Cl1 1.00 2.57 3.530(8) 162.0 . yes

loop_
_geom_torsion_atom_site_label_1
_geom_torsion_atom_site_label_2
_geom_torsion_atom_site_label_3
_geom_torsion_atom_site_label_4
_geom_torsion
_geom_torsion_site_symmetry_1
_geom_torsion_site_symmetry_2
_geom_torsion_site_symmetry_3
_geom_torsion_site_symmetry_4
_geom_torsion_publ_flag
C6 C1 C2 C3 0.0(4) . . . . ?
Te1 C1 C2 C3 -175.49(18) . . . . ?
C1 C2 C3 C4 0.6(4) . . . . ?
C2 C3 C4 C5 -0.6(4) . . . . ?
C3 C4 C5 C6 0.0(4) . . . . ?
C2 C1 C6 C5 -0.6(4) . . . . ?
Te1 C1 C6 C5 175.44(18) . . . . ?
C2 C1 C6 C7 178.3(2) . . . . ?
Te1 C1 C6 C7 -5.7(3) . . . . ?
C4 C5 C6 C1 0.6(4) . . . . ?
C4 C5 C6 C7 -178.3(2) . . . . ?
C8 N1 C7 O1 2.3(4) . . . . ?
Te1 N1 C7 O1 -164.8(2) . . . . ?
C8 N1 C7 C6 -178.8(2) . . . . ?
Te1 N1 C7 C6 14.1(2) . . . . ?
C1 C6 C7 O1 172.9(2) . . . . ?
C5 C6 C7 O1 -8.2(4) . . . . ?
C1 C6 C7 N1 -6.1(3) . . . . ?
C5 C6 C7 N1 172.8(2) . . . . ?
C7 N1 C8 C13 -166.7(2) . . . . ?
Te1 N1 C8 C13 -0.7(3) . . . . ?
C7 N1 C8 C9 15.7(4) . . . . ?
Te1 N1 C8 C9 -178.34(18) . . . . ?
C13 C8 C9 C10 2.0(4) . . . . ?
N1 C8 C9 C10 179.7(2) . . . . ?
C8 C9 C10 C11 -0.4(4) . . . . ?
C9 C10 C11 C12 -1.7(4) . . . . ?
C9 C10 C11 Cl1 177.6(2) . . . . ?
C10 C11 C12 C13 2.3(4) . . . . ?
Cl1 C11 C12 C13 -177.0(2) . . . . ?
C11 C12 C13 C8 -0.6(4) . . . . ?
C9 C8 C13 C12 -1.5(4) . . . . ?
N1 C8 C13 C12 -179.2(2) . . . . ?
C1S Cl1S C1S Cl1S -60.4(5) 3 . . 3 ?
